data_7158882
loop_
_publ_author_name
'Soundarya, Palanisamy'
'Sekar, Govindasamy'

_publ_section_title
;
 Cu-Catalyzed and iodine mediated synthesis of thioaurones via in situ
 C--S bond generation using xanthate as a sulfur surrogate
;
_journal_name_full 'Organic &amp; Biomolecular Chemistry'
_journal_paper_doi 10.1039/D2OB01211A
_journal_year 2022
_chemical_formula_sum 'C15 H9 Cl O S'
_chemical_formula_weight 272.73
_space_group_crystal_system monoclinic
_space_group_IT_number 9
_space_group_name_Hall 'C -2yc'
_space_group_name_H-M_alt 'C 1 c 1'
_atom_sites_solution_hydrogens geom
_audit_block_doi 10.5517/ccdc.csd.cc29xgl9
_audit_creation_method SHELXL-2014/7
_audit_update_record
;
2022-01-17 deposited with the CCDC.	2022-09-06 downloaded from the CCDC.
;
_cell_angle_alpha 90
_cell_angle_beta 100.455(5)
_cell_angle_gamma 90
_cell_formula_units_Z 4
_cell_length_a 21.345(3)
_cell_length_b 3.9444(5)
_cell_length_c 14.7541(19)
_cell_measurement_reflns_used 1970
_cell_measurement_temperature 296(2)
_cell_measurement_theta_max 25.73
_cell_measurement_theta_min 2.81
_cell_volume 1221.6(3)
_computing_cell_refinement 'Bruker SAINT'
_computing_data_collection 'Bruker APEX2'
_computing_data_reduction 'Bruker SAINT'
_computing_molecular_graphics 'Bruker SHELXTL'
_computing_publication_material 'Bruker SHELXTL'
_computing_structure_refinement 'SHELXL-2014/7 (Sheldrick, 2014)'
_computing_structure_solution 'SHELXS-97 (Sheldrick 2008)'
_diffrn_ambient_temperature 296(2)
_diffrn_measured_fraction_theta_full 0.970
_diffrn_measured_fraction_theta_max 0.970
_diffrn_measurement_device_type 'Bruker APEX-II CCD'
_diffrn_measurement_method '\f and \w scans'
_diffrn_radiation_type MoK\a
_diffrn_radiation_wavelength 0.71073
_diffrn_reflns_av_R_equivalents 0.0207
_diffrn_reflns_av_unetI/netI 0.0320
_diffrn_reflns_Laue_measured_fraction_full 0.970
_diffrn_reflns_Laue_measured_fraction_max 0.970
_diffrn_reflns_limit_h_max 24
_diffrn_reflns_limit_h_min -24
_diffrn_reflns_limit_k_max 4
_diffrn_reflns_limit_k_min -3
_diffrn_reflns_limit_l_max 17
_diffrn_reflns_limit_l_min -13
_diffrn_reflns_number 3475
_diffrn_reflns_point_group_measured_fraction_full 0.808
_diffrn_reflns_point_group_measured_fraction_max 0.808
_diffrn_reflns_theta_full 24.989
_diffrn_reflns_theta_max 24.989
_diffrn_reflns_theta_min 1.940
_exptl_absorpt_coefficient_mu 0.465
_exptl_absorpt_correction_type none
_exptl_crystal_colour red
_exptl_crystal_density_diffrn 1.483
_exptl_crystal_description Rectangular
_exptl_crystal_F_000 560
_exptl_crystal_size_max 0.250
_exptl_crystal_size_mid 0.220
_exptl_crystal_size_min 0.150
_refine_diff_density_max 0.138
_refine_diff_density_min -0.170
_refine_diff_density_rms 0.033
_refine_ls_abs_structure_details
; 
 Flack x determined using 612 quotients [(I+)-(I-)]/[(I+)+(I-)] 
 (Parsons, Flack and Wagner, Acta Cryst. B69 (2013) 249-259). 
;
_refine_ls_abs_structure_Flack 0.92(4)
_refine_ls_extinction_method none
_refine_ls_goodness_of_fit_ref 1.041
_refine_ls_hydrogen_treatment constr
_refine_ls_matrix_type full
_refine_ls_number_parameters 163
_refine_ls_number_reflns 1747
_refine_ls_number_restraints 2
_refine_ls_restrained_S_all 1.040
_refine_ls_R_factor_all 0.0322
_refine_ls_R_factor_gt 0.0278
_refine_ls_shift/su_max 0.000
_refine_ls_shift/su_mean 0.000
_refine_ls_structure_factor_coef Fsqd
_refine_ls_weighting_details 'w=1/[\s^2^(Fo^2^)+(0.0198P)^2^+0.6737P] where P=(Fo^2^+2Fc^2^)/3'
_refine_ls_weighting_scheme calc
_refine_ls_wR_factor_gt 0.0582
_refine_ls_wR_factor_ref 0.0614
_reflns_Friedel_coverage 0.665
_reflns_Friedel_fraction_full 0.646
_reflns_Friedel_fraction_max 0.646
_reflns_number_gt 1614
_reflns_number_total 1747
_reflns_threshold_expression 'I > 2\s(I)'
_cod_data_source_file d2ob01211a2.cif
_cod_data_source_block 113
_cod_original_sg_symbol_H-M 'C c'
_cod_database_code 7158882
_shelx_shelxl_version_number 2014/7
_shelx_space_group_comment
; 
The symmetry employed for this shelxl refinement is uniquely defined 
by the following loop, which should always be used as a source of 
symmetry information in preference to the above space-group names. 
They are only intended as comments. 
;
_shelx_estimated_absorpt_t_min 0.893
_shelx_estimated_absorpt_t_max 0.933

loop_
_space_group_symop_operation_xyz
'x, y, z'
'x, -y, z+1/2'
'x+1/2, y+1/2, z'
'x+1/2, -y+1/2, z+1/2'

loop_
_atom_site_label
_atom_site_type_symbol
_atom_site_fract_x
_atom_site_fract_y
_atom_site_fract_z
_atom_site_U_iso_or_equiv
_atom_site_adp_type
_atom_site_occupancy
_atom_site_site_symmetry_order
_atom_site_calc_flag
_atom_site_refinement_flags_posn
_atom_site_refinement_flags_adp
_atom_site_refinement_flags_occupancy
_atom_site_disorder_assembly
_atom_site_disorder_group
C1 C 0.29225(19) 0.5688(10) 1.1448(3) 0.0426(10) Uani 1 1 d . . . . .
C2 C 0.3529(2) 0.4452(11) 1.1482(3) 0.0526(11) Uani 1 1 d . . . . .
H2 H 0.3751 0.3532 1.2027 0.063 Uiso 1 1 calc R U . . .
C3 C 0.38034(18) 0.4572(11) 1.0717(3) 0.0541(12) Uani 1 1 d . . . . .
H3 H 0.4215 0.3757 1.0739 0.065 Uiso 1 1 calc R U . . .
C4 C 0.34642(19) 0.5923(12) 0.9906(3) 0.0540(13) Uani 1 1 d . . . . .
H4 H 0.3646 0.5993 0.9379 0.065 Uiso 1 1 calc R U . . .
C5 C 0.28576(16) 0.7160(11) 0.9882(3) 0.0446(10) Uani 1 1 d . . . . .
H5 H 0.2636 0.8048 0.9333 0.054 Uiso 1 1 calc R U . . .
C6 C 0.25648(15) 0.7128(10) 1.0650(2) 0.0354(9) Uani 1 1 d . . . . .
C7 C 0.19308(15) 0.8466(9) 1.0646(2) 0.0374(9) Uani 1 1 d . . . . .
H7 H 0.1787 0.8205 1.1200 0.045 Uiso 1 1 calc R U . . .
C8 C 0.15143(16) 1.0024(9) 0.9978(3) 0.0340(8) Uani 1 1 d . . . . .
C9 C 0.08440(14) 1.2819(9) 0.8591(2) 0.0356(9) Uani 1 1 d . . . . .
C10 C 0.05651(18) 1.4186(11) 0.7744(3) 0.0456(10) Uani 1 1 d . . . . .
H10 H 0.0776 1.4155 0.7246 0.055 Uiso 1 1 calc R U . . .
C11 C -0.0033(2) 1.5589(11) 0.7668(3) 0.0545(12) Uani 1 1 d . . . . .
H11 H -0.0224 1.6544 0.7110 0.065 Uiso 1 1 calc R U . . .
C12 C -0.03542(19) 1.5614(12) 0.8394(3) 0.0536(13) Uani 1 1 d . . . . .
H12 H -0.0759 1.6567 0.8319 0.064 Uiso 1 1 calc R U . . .
C13 C -0.00861(16) 1.4254(10) 0.9229(3) 0.0457(10) Uani 1 1 d . . . . .
H13 H -0.0305 1.4274 0.9719 0.055 Uiso 1 1 calc R U . . .
C14 C 0.05232(15) 1.2835(10) 0.9330(2) 0.0353(9) Uani 1 1 d . . . . .
C15 C 0.08818(16) 1.1214(10) 1.0155(3) 0.0390(9) Uani 1 1 d . . . . .
Cl1 Cl 0.26074(6) 0.5437(4) 1.24524(7) 0.0820(5) Uani 1 1 d . . . . .
O1 O 0.06965(13) 1.0848(8) 1.0889(2) 0.0622(9) Uani 1 1 d . . . . .
S1 S 0.16010(4) 1.0958(3) 0.88433(5) 0.0400(2) Uani 1 1 d . . . . .

loop_
_atom_site_aniso_label
_atom_site_aniso_U_11
_atom_site_aniso_U_22
_atom_site_aniso_U_33
_atom_site_aniso_U_23
_atom_site_aniso_U_13
_atom_site_aniso_U_12
C1 0.050(2) 0.037(3) 0.039(2) 0.0009(18) 0.0023(19) 0.0036(18)
C2 0.047(2) 0.051(3) 0.053(3) -0.005(2) -0.009(2) 0.009(2)
C3 0.037(2) 0.053(3) 0.067(3) -0.017(2) -0.003(2) 0.0039(18)
C4 0.043(2) 0.067(4) 0.050(3) -0.012(2) 0.003(2) 0.000(2)
C5 0.040(2) 0.053(3) 0.039(2) 0.0010(19) 0.0029(18) -0.0020(19)
C6 0.0416(19) 0.033(2) 0.031(2) -0.0042(16) 0.0028(17) -0.0028(16)
C7 0.041(2) 0.042(2) 0.0297(19) 0.0011(17) 0.0091(17) -0.0039(17)
C8 0.0367(18) 0.036(2) 0.030(2) -0.0010(16) 0.0083(16) -0.0070(15)
C9 0.0342(19) 0.033(2) 0.039(2) -0.0032(17) 0.0034(17) -0.0060(15)
C10 0.051(2) 0.047(3) 0.037(2) -0.002(2) 0.0025(18) -0.0023(19)
C11 0.061(3) 0.045(3) 0.049(3) 0.003(2) -0.011(2) -0.002(2)
C12 0.043(2) 0.045(3) 0.066(4) -0.004(2) -0.011(2) 0.0043(18)
C13 0.039(2) 0.044(3) 0.054(3) -0.009(2) 0.0088(19) -0.0027(18)
C14 0.0335(18) 0.034(2) 0.037(2) -0.0069(16) 0.0052(16) -0.0062(15)
C15 0.0352(19) 0.042(3) 0.042(2) -0.0002(19) 0.0129(18) -0.0014(16)
Cl1 0.0923(9) 0.1126(12) 0.0426(7) 0.0273(7) 0.0168(6) 0.0375(8)
O1 0.0577(17) 0.090(3) 0.0447(19) 0.0108(17) 0.0247(16) 0.0169(16)
S1 0.0389(5) 0.0498(6) 0.0324(5) 0.0045(5) 0.0093(4) 0.0015(5)

loop_
_atom_type_symbol
_atom_type_description
_atom_type_scat_dispersion_real
_atom_type_scat_dispersion_imag
_atom_type_scat_source
C C 0.0033 0.0016 'International Tables Vol C Tables 4.2.6.8 and 6.1.1.4'
H H 0.0000 0.0000 'International Tables Vol C Tables 4.2.6.8 and 6.1.1.4'
S S 0.1246 0.1234 'International Tables Vol C Tables 4.2.6.8 and 6.1.1.4'
Cl Cl 0.1484 0.1585 'International Tables Vol C Tables 4.2.6.8 and 6.1.1.4'
O O 0.0106 0.0060 'International Tables Vol C Tables 4.2.6.8 and 6.1.1.4'

loop_
_geom_angle_atom_site_label_1
_geom_angle_atom_site_label_2
_geom_angle_atom_site_label_3
_geom_angle
_geom_angle_site_symmetry_1
_geom_angle_site_symmetry_3
_geom_angle_publ_flag
C2 C1 C6 122.6(4) . . ?
C2 C1 Cl1 117.1(3) . . ?
C6 C1 Cl1 120.2(3) . . ?
C3 C2 C1 120.0(4) . . ?
C3 C2 H2 120.0 . . ?
C1 C2 H2 120.0 . . ?
C2 C3 C4 119.5(4) . . ?
C2 C3 H3 120.3 . . ?
C4 C3 H3 120.3 . . ?
C5 C4 C3 119.9(4) . . ?
C5 C4 H4 120.1 . . ?
C3 C4 H4 120.1 . . ?
C4 C5 C6 122.4(4) . . ?
C4 C5 H5 118.8 . . ?
C6 C5 H5 118.8 . . ?
C5 C6 C1 115.6(3) . . ?
C5 C6 C7 123.4(3) . . ?
C1 C6 C7 121.0(3) . . ?
C8 C7 C6 131.2(3) . . ?
C8 C7 H7 114.4 . . ?
C6 C7 H7 114.4 . . ?
C7 C8 C15 120.7(4) . . ?
C7 C8 S1 128.5(3) . . ?
C15 C8 S1 110.8(3) . . ?
C14 C9 C10 120.7(3) . . ?
C14 C9 S1 113.7(3) . . ?
C10 C9 S1 125.5(3) . . ?
C11 C10 C9 117.9(4) . . ?
C11 C10 H10 121.0 . . ?
C9 C10 H10 121.0 . . ?
C12 C11 C10 121.7(4) . . ?
C12 C11 H11 119.1 . . ?
C10 C11 H11 119.1 . . ?
C11 C12 C13 120.8(4) . . ?
C11 C12 H12 119.6 . . ?
C13 C12 H12 119.6 . . ?
C12 C13 C14 118.8(4) . . ?
C12 C13 H13 120.6 . . ?
C14 C13 H13 120.6 . . ?
C9 C14 C13 120.0(3) . . ?
C9 C14 C15 113.2(3) . . ?
C13 C14 C15 126.8(3) . . ?
O1 C15 C14 125.6(3) . . ?
O1 C15 C8 124.2(4) . . ?
C14 C15 C8 110.1(3) . . ?
C8 S1 C9 92.16(17) . . ?

loop_
_geom_bond_atom_site_label_1
_geom_bond_atom_site_label_2
_geom_bond_distance
_geom_bond_site_symmetry_2
_geom_bond_publ_flag
C1 C2 1.375(5) . ?
C1 C6 1.403(5) . ?
C1 Cl1 1.737(4) . ?
C2 C3 1.364(6) . ?
C2 H2 0.9300 . ?
C3 C4 1.388(6) . ?
C3 H3 0.9300 . ?
C4 C5 1.378(5) . ?
C4 H4 0.9300 . ?
C5 C6 1.389(5) . ?
C5 H5 0.9300 . ?
C6 C7 1.452(5) . ?
C7 C8 1.349(5) . ?
C7 H7 0.9300 . ?
C8 C15 1.496(5) . ?
C8 S1 1.757(4) . ?
C9 C14 1.388(4) . ?
C9 C10 1.391(5) . ?
C9 S1 1.752(3) . ?
C10 C11 1.377(5) . ?
C10 H10 0.9300 . ?
C11 C12 1.373(6) . ?
C11 H11 0.9300 . ?
C12 C13 1.369(6) . ?
C12 H12 0.9300 . ?
C13 C14 1.399(5) . ?
C13 H13 0.9300 . ?
C14 C15 1.463(5) . ?
C15 O1 1.227(4) . ?

loop_
_geom_torsion_atom_site_label_1
_geom_torsion_atom_site_label_2
_geom_torsion_atom_site_label_3
_geom_torsion_atom_site_label_4
_geom_torsion
_geom_torsion_site_symmetry_1
_geom_torsion_site_symmetry_2
_geom_torsion_site_symmetry_3
_geom_torsion_site_symmetry_4
_geom_torsion_publ_flag
C6 C1 C2 C3 -0.5(6) . . . . ?
Cl1 C1 C2 C3 180.0(3) . . . . ?
C1 C2 C3 C4 -0.6(6) . . . . ?
C2 C3 C4 C5 0.7(6) . . . . ?
C3 C4 C5 C6 0.2(7) . . . . ?
C4 C5 C6 C1 -1.3(6) . . . . ?
C4 C5 C6 C7 178.9(4) . . . . ?
C2 C1 C6 C5 1.4(6) . . . . ?
Cl1 C1 C6 C5 -179.1(3) . . . . ?
C2 C1 C6 C7 -178.8(4) . . . . ?
Cl1 C1 C6 C7 0.7(5) . . . . ?
C5 C6 C7 C8 -2.3(6) . . . . ?
C1 C6 C7 C8 177.9(4) . . . . ?
C6 C7 C8 C15 -179.4(4) . . . . ?
C6 C7 C8 S1 0.6(6) . . . . ?
C14 C9 C10 C11 0.8(5) . . . . ?
S1 C9 C10 C11 -179.3(3) . . . . ?
C9 C10 C11 C12 -0.9(6) . . . . ?
C10 C11 C12 C13 0.5(6) . . . . ?
C11 C12 C13 C14 0.1(6) . . . . ?
C10 C9 C14 C13 -0.3(5) . . . . ?
S1 C9 C14 C13 179.8(3) . . . . ?
C10 C9 C14 C15 178.5(3) . . . . ?
S1 C9 C14 C15 -1.4(4) . . . . ?
C12 C13 C14 C9 -0.1(5) . . . . ?
C12 C13 C14 C15 -178.8(4) . . . . ?
C9 C14 C15 O1 -178.5(4) . . . . ?
C13 C14 C15 O1 0.3(6) . . . . ?
C9 C14 C15 C8 1.2(4) . . . . ?
C13 C14 C15 C8 179.9(4) . . . . ?
C7 C8 C15 O1 -0.8(6) . . . . ?
S1 C8 C15 O1 179.2(3) . . . . ?
C7 C8 C15 C14 179.5(3) . . . . ?
S1 C8 C15 C14 -0.5(4) . . . . ?
C7 C8 S1 C9 179.7(3) . . . . ?
C15 C8 S1 C9 -0.2(3) . . . . ?
C14 C9 S1 C8 1.0(3) . . . . ?
C10 C9 S1 C8 -178.9(3) . . . . ?
